data_7717012
loop_
_publ_author_name
'Krieft, Jonas'
'Koch, Hannah'
'Neumann, Beate'
'Stammler, Hans-Georg'
'Lamm, Jan-Hendrik'
'Mix, Andreas'
'Mitzel, Norbert W.'

_publ_section_title
;
 Adducts of Lewis acidic stibanes with phosphane chalcogenides.
;
_journal_issue 39
_journal_name_full 'Dalton transactions (Cambridge, England : 2003)'
_journal_page_first 16280
_journal_page_last 16286
_journal_paper_doi 10.1039/d4dt02268h
_journal_volume 53
_journal_year 2024
_chemical_absolute_configuration ad
_chemical_formula_moiety 'C16 H6 Cl F12 Sb'
_chemical_formula_sum 'C16 H6 Cl F12 Sb'
_chemical_formula_weight 583.41
_space_group_crystal_system orthorhombic
_space_group_IT_number 33
_space_group_name_Hall 'P 2c -2n'
_space_group_name_H-M_alt 'P n a 21'
_atom_sites_solution_hydrogens geom
_atom_sites_solution_primary dual
_audit_creation_date 2024-06-26
_audit_creation_method
;
Olex2 1.5-alpha
(compiled 2024.02.16 svn.r378c4104 for OlexSys, GUI svn.r6928)
;
_audit_update_record
;
2024-07-03 deposited with the CCDC.	2024-09-12 downloaded from the CCDC.
;
_cell_angle_alpha 90
_cell_angle_beta 90
_cell_angle_gamma 90
_cell_formula_units_Z 4
_cell_length_a 8.74910(10)
_cell_length_b 8.52600(10)
_cell_length_c 24.6722(3)
_cell_measurement_reflns_used 44937
_cell_measurement_temperature 100.00(10)
_cell_measurement_theta_max 32.0170
_cell_measurement_theta_min 2.5180
_cell_volume 1840.42(4)
_computing_cell_refinement 'CrysAlisPro 1.171.40.68a (Rigaku OD, 2019)'
_computing_data_collection 'CrysAlisPro 1.171.40.68a (Rigaku OD, 2019)'
_computing_data_reduction 'CrysAlisPro 1.171.40.68a (Rigaku OD, 2019)'
_computing_molecular_graphics 'Olex2 1.5-alpha (Dolomanov et al., 2009)'
_computing_publication_material 'Olex2 1.5-alpha (Dolomanov et al., 2009)'
_computing_structure_refinement 'SHELXL 2018/3 (Sheldrick, 2015)'
_computing_structure_solution 'SHELXT  (Sheldrick, 2015)'
_diffrn_ambient_environment N~2~
_diffrn_ambient_temperature 100.00(10)
_diffrn_detector 'CCD plate'
_diffrn_detector_area_resol_mean 8.0951
_diffrn_detector_type Eos
_diffrn_measured_fraction_theta_full 1.000
_diffrn_measured_fraction_theta_max 0.977
_diffrn_measurement_details
;
List of Runs (angles in degrees, time in seconds):

  # Type    Start    End  Width  t~exp~   \w     \q     \k     \f   Frames
#--------------------------------------------------------------------------
  1  \w    -46.00  96.00   1.00    5.50    --   24.86   0.00 120.00  142
  2  \w    -13.00  97.00   1.00    5.50    --   24.86  19.00-120.00  110
  3  \w     -4.00  42.00   1.00    5.50    --   24.86  77.00   0.00   46
  4  \w    -46.00  47.00   1.00    5.50    --   24.86 -38.00  60.00   93
  5  \w     -4.00  42.00   1.00    5.50    --   24.86  77.00  60.00   46
  6  \w     11.00  85.00   1.00    5.50    --   24.86-133.00  44.34   74
  7  \w    -44.00  43.00   1.00    5.50    --   24.86 -57.00 -90.00   87
  8  \w     -4.00  42.00   1.00    5.50    --   24.86  77.00-120.00   46
  9  \w      6.00  93.00   1.00    5.50    --   24.86  57.00 -60.00   87
 10  \w      9.00  84.00   1.00    5.50    --   24.86-132.00 140.29   75
 11  \w      6.00  93.00   1.00    5.50    --   24.86  57.00 150.00   87
 12  \w     -1.00  75.00   1.00    5.50    --   24.86-117.00-135.17   76
 13  \w    -95.00  48.00   1.00    5.50    --  -23.50   0.00 -90.00  143
 14  \w    -95.00  48.00   1.00    5.50    --  -23.50   0.00-120.00  143
 15  \w    -97.00 -39.00   1.00    5.50    --  -23.50-178.00 -90.00   58
 16  \w    -95.00  48.00   1.00    5.50    --  -23.50   0.00 -60.00  143
 17  \w    -95.00  48.00   1.00    5.50    --  -23.50   0.00-180.00  143
 18  \w    -95.00  48.00   1.00    5.50    --  -23.50   0.00-150.00  143
 19  \w    -15.00  65.00   1.00    5.50    --   24.86 -99.00 -90.00   80
 20  \w    -43.00  44.00   1.00    5.50    --   24.86 -60.00 139.00   87
 21  \w      6.00  93.00   1.00    5.50    --   24.86  57.00-120.00   87
 22  \w     -4.00  42.00   1.00    5.50    --   24.86  77.00 120.00   46
 23  \w    -95.00  48.00   1.00    5.50    --  -23.50   0.00   0.00  143
 24  \w    -95.00 -37.00   1.00    5.50    --  -23.50   0.00  30.00   58
 25  \w    -95.00  48.00   1.00    5.50    --  -23.50   0.00 -30.00  143
;
_diffrn_measurement_device 'four-circle diffractometer'
_diffrn_measurement_device_type 'SuperNova, Single source at offset/far, Eos'
_diffrn_measurement_method '\w scans'
_diffrn_orient_matrix_type 'CrysAlisPro convention (1999,Acta A55,543-557)'
_diffrn_orient_matrix_UB_11 0.0547444000
_diffrn_orient_matrix_UB_12 -0.0330089000
_diffrn_orient_matrix_UB_13 0.0178677000
_diffrn_orient_matrix_UB_21 0.0175117000
_diffrn_orient_matrix_UB_22 0.0759003000
_diffrn_orient_matrix_UB_23 0.0099922000
_diffrn_orient_matrix_UB_31 -0.0571633000
_diffrn_orient_matrix_UB_32 -0.0083527000
_diffrn_orient_matrix_UB_33 0.0201897000
_diffrn_radiation_monochromator mirror
_diffrn_radiation_probe x-ray
_diffrn_radiation_type 'Mo K\a'
_diffrn_radiation_wavelength 0.71073
_diffrn_reflns_av_R_equivalents 0.0413
_diffrn_reflns_av_unetI/netI 0.0188
_diffrn_reflns_Laue_measured_fraction_full 1.000
_diffrn_reflns_Laue_measured_fraction_max 0.977
_diffrn_reflns_limit_h_max 12
_diffrn_reflns_limit_h_min -12
_diffrn_reflns_limit_k_max 12
_diffrn_reflns_limit_k_min -12
_diffrn_reflns_limit_l_max 36
_diffrn_reflns_limit_l_min -35
_diffrn_reflns_number 103347
_diffrn_reflns_point_group_measured_fraction_full 1.000
_diffrn_reflns_point_group_measured_fraction_max 0.963
_diffrn_reflns_theta_full 25.242
_diffrn_reflns_theta_max 32.145
_diffrn_reflns_theta_min 1.651
_diffrn_source 'micro-focus sealed X-ray tube'
_diffrn_source_type 'SuperNova (Mo) X-ray Source'
_exptl_absorpt_coefficient_mu 1.761
_exptl_absorpt_correction_T_max 1.000
_exptl_absorpt_correction_T_min 0.649
_exptl_absorpt_correction_type gaussian
_exptl_absorpt_process_details
;
CrysAlisPro 1.171.40.68a (Rigaku Oxford Diffraction, 2019)
Numerical absorption correction based on gaussian integration over
			a multifaceted crystal model
Empirical absorption correction using spherical harmonics,
 implemented in SCALE3 ABSPACK scaling algorithm.
;
_exptl_crystal_colour 'clear colourless'
_exptl_crystal_colour_lustre clear
_exptl_crystal_colour_primary colourless
_exptl_crystal_density_diffrn 2.106
_exptl_crystal_description block
_exptl_crystal_F_000 1112
_exptl_crystal_size_max 0.25
_exptl_crystal_size_mid 0.2
_exptl_crystal_size_min 0.16
_refine_diff_density_max 0.923
_refine_diff_density_min -0.432
_refine_diff_density_rms 0.078
_refine_ls_abs_structure_details
;
 Flack x determined using 2584 quotients [(I+)-(I-)]/[(I+)+(I-)]
 (Parsons, Flack and Wagner, Acta Cryst. B69 (2013) 249-259).
;
_refine_ls_abs_structure_Flack -0.033(6)
_refine_ls_extinction_method none
_refine_ls_goodness_of_fit_ref 1.087
_refine_ls_hydrogen_treatment constr
_refine_ls_matrix_type full
_refine_ls_number_parameters 328
_refine_ls_number_reflns 6225
_refine_ls_number_restraints 56
_refine_ls_restrained_S_all 1.099
_refine_ls_R_factor_all 0.0248
_refine_ls_R_factor_gt 0.0211
_refine_ls_shift/su_max 0.004
_refine_ls_shift/su_mean 0.000
_refine_ls_structure_factor_coef Fsqd
_refine_ls_weighting_details 'w=1/[\s^2^(Fo^2^)+(0.0164P)^2^+1.1194P] where P=(Fo^2^+2Fc^2^)/3'
_refine_ls_weighting_scheme calc
_refine_ls_wR_factor_gt 0.0428
_refine_ls_wR_factor_ref 0.0441
_reflns_Friedel_coverage 0.931
_reflns_Friedel_fraction_full 1.000
_reflns_Friedel_fraction_max 0.948
_reflns_number_gt 5800
_reflns_number_total 6225
_reflns_threshold_expression 'I > 2\s(I)'
_cod_data_source_file d4dt02268h3.cif
_cod_data_source_block 7
_cod_depositor_comments 'Adding full bibliography for 7717007--7717016.cif.'
_cod_database_code 7717012
_shelx_shelxl_version_number 2018/3
_chemical_oxdiff_formula 'C16 H6 Cl F12 Sb'
_shelx_space_group_comment
;
The symmetry employed for this shelxl refinement is uniquely defined
by the following loop, which should always be used as a source of
symmetry information in preference to the above space-group names.
They are only intended as comments.
;
_shelx_estimated_absorpt_t_max 0.766
_shelx_estimated_absorpt_t_min 0.667
_reflns_odcompleteness_completeness 99.97
_reflns_odcompleteness_iscentric 1
_reflns_odcompleteness_theta 30.01
_olex2_refinement_description
;
1. Fixed Uiso
 At 1.2 times of:
  All C(H) groups
2. Rigid body (RIGU) restrains
 C16, F10A, F11A, F12A, F10B, F11B, F12B, F10C, F11C, F12C
 with sigma for 1-2 distances of 0.005 and sigma for 1-3 distances of 0.0005
3. Others
 1*[Sof(F10A)+Sof(F11A)+Sof(F12A)]+1*[Sof(F10B)+Sof(F11B)+Sof(F12B)]+1*
 [Sof(F10C)+Sof(F11C)+Sof(F12C)]=1 with esd of 0
 Sof(F10A)=Sof(F11A)=Sof(F12A)=FVAR(1)
 Sof(F10B)=Sof(F11B)=Sof(F12B)=FVAR(2)
 Sof(F10C)=Sof(F11C)=Sof(F12C)=FVAR(3)
4.a Aromatic/amide H refined with riding coordinates:
 C2(H2), C4(H4), C6(H6), C10(H10), C12(H12), C14(H14)
;
_olex2_date_sample_data_collection 2020-02-25
_olex2_submission_special_instructions 'No special instructions were received'
_oxdiff_exptl_absorpt_empirical_details
;
Empirical correction (ABSPACK) includes:
- Absorption correction using spherical harmonics
- Frame scaling
;
_oxdiff_exptl_absorpt_empirical_full_max 1.206
_oxdiff_exptl_absorpt_empirical_full_min 0.883

loop_
_space_group_symop_operation_xyz
'x, y, z'
'-x, -y, z+1/2'
'x+1/2, -y+1/2, z'
'-x+1/2, y+1/2, z+1/2'

loop_
_atom_site_label
_atom_site_type_symbol
_atom_site_fract_x
_atom_site_fract_y
_atom_site_fract_z
_atom_site_U_iso_or_equiv
_atom_site_adp_type
_atom_site_occupancy
_atom_site_site_symmetry_order
_atom_site_calc_flag
_atom_site_refinement_flags_posn
_atom_site_refinement_flags_adp
_atom_site_refinement_flags_occupancy
_atom_site_disorder_assembly
_atom_site_disorder_group
Sb1 Sb 0.47379(2) -0.25504(2) 0.50118(2) 0.01309(4) Uani 1 1 d . . . . .
Cl1 Cl 0.69478(6) -0.06874(7) 0.50539(4) 0.01646(11) Uani 1 1 d . . . . .
F1 F 0.4417(3) 0.3575(2) 0.42301(9) 0.0247(4) Uani 1 1 d . . . . .
F2 F 0.2186(2) 0.3720(2) 0.38569(8) 0.0246(4) Uani 1 1 d . . . . .
F3 F 0.4175(2) 0.3365(2) 0.33633(8) 0.0246(4) Uani 1 1 d . . . . .
F4 F 0.0150(2) -0.1387(3) 0.29771(9) 0.0322(5) Uani 1 1 d . . . . .
F5 F 0.2279(3) -0.1903(3) 0.25949(8) 0.0389(5) Uani 1 1 d . . . . .
F6 F 0.1315(3) -0.3517(2) 0.31666(9) 0.0397(6) Uani 1 1 d . . . . .
F7 F 0.4541(3) -0.3303(3) 0.72198(9) 0.0404(6) Uani 1 1 d . . . . .
F8 F 0.3442(3) -0.1403(2) 0.76249(8) 0.0358(5) Uani 1 1 d . . . . .
F9 F 0.5705(3) -0.1108(4) 0.73155(10) 0.0574(8) Uani 1 1 d . . . . .
F10A F -0.0456(6) 0.1155(7) 0.6267(4) 0.0505(15) Uani 0.613(4) 1 d . . P A 1
F11A F 0.1164(8) 0.2974(8) 0.6429(3) 0.0565(18) Uani 0.613(4) 1 d . . P A 1
F12A F 0.0663(9) 0.2295(8) 0.5612(2) 0.0464(15) Uani 0.613(4) 1 d . . P A 1
F10B F -0.0439(16) 0.1054(17) 0.5992(6) 0.029(3) Uani 0.214(4) 1 d . . P A 2
F11B F 0.066(2) 0.240(2) 0.6605(5) 0.037(3) Uani 0.214(4) 1 d . . P A 2
F12B F 0.1231(17) 0.2751(19) 0.5774(8) 0.042(3) Uani 0.214(4) 1 d . . P A 2
F10C F -0.010(2) 0.162(2) 0.6542(8) 0.038(3) Uani 0.173(4) 1 d . . P A 3
F11C F 0.147(2) 0.316(2) 0.6172(8) 0.035(3) Uani 0.173(4) 1 d . . P A 3
F12C F 0.007(2) 0.171(2) 0.5689(8) 0.038(3) Uani 0.173(4) 1 d . . P A 3
C1 C 0.3705(4) -0.1207(4) 0.43714(12) 0.0145(6) Uani 1 1 d . . . . .
C2 C 0.3904(3) 0.0416(3) 0.43332(11) 0.0140(5) Uani 1 1 d . . . . .
H2 H 0.442351 0.096665 0.461282 0.017 Uiso 1 1 calc R U . . .
C3 C 0.3344(3) 0.1223(3) 0.38868(11) 0.0139(5) Uani 1 1 d . . . . .
C4 C 0.2571(4) 0.0437(4) 0.34737(12) 0.0151(6) Uani 1 1 d . . . . .
H4 H 0.218897 0.099618 0.316937 0.018 Uiso 1 1 calc R U . . .
C5 C 0.2369(3) -0.1176(3) 0.35138(11) 0.0144(5) Uani 1 1 d . . . . .
C6 C 0.2933(3) -0.1996(3) 0.39564(11) 0.0160(5) Uani 1 1 d . . . . .
H6 H 0.279340 -0.309922 0.397788 0.019 Uiso 1 1 calc R U . . .
C7 C 0.3534(3) 0.2968(3) 0.38365(12) 0.0165(5) Uani 1 1 d . . . . .
C8 C 0.1527(4) -0.2000(4) 0.30641(12) 0.0192(6) Uani 1 1 d . . . . .
C9 C 0.3786(4) -0.1341(4) 0.56992(12) 0.0143(6) Uani 1 1 d . . . . .
C10 C 0.4293(3) -0.1855(3) 0.62031(11) 0.0164(5) Uani 1 1 d . . . . .
H10 H 0.503008 -0.267126 0.622391 0.020 Uiso 1 1 calc R U . . .
C11 C 0.3730(3) -0.1185(3) 0.66771(11) 0.0171(5) Uani 1 1 d . . . . .
C12 C 0.2637(4) -0.0003(4) 0.66530(13) 0.0196(6) Uani 1 1 d . . . . .
H12 H 0.224430 0.044930 0.697619 0.024 Uiso 1 1 calc R U . . .
C13 C 0.2127(3) 0.0507(3) 0.61500(12) 0.0172(5) Uani 1 1 d . . . . .
C14 C 0.2702(3) -0.0148(3) 0.56733(12) 0.0158(5) Uani 1 1 d . . . . .
H14 H 0.235323 0.021937 0.533143 0.019 Uiso 1 1 calc R U . . .
C15 C 0.4361(4) -0.1734(4) 0.72098(12) 0.0239(6) Uani 1 1 d . . . . .
C16 C 0.0893(4) 0.1733(4) 0.61219(14) 0.0251(6) Uani 1 1 d . . . . .

loop_
_atom_site_aniso_label
_atom_site_aniso_U_11
_atom_site_aniso_U_22
_atom_site_aniso_U_33
_atom_site_aniso_U_23
_atom_site_aniso_U_13
_atom_site_aniso_U_12
Sb1 0.01438(7) 0.01435(6) 0.01055(7) 0.00031(8) -0.00004(14) 0.00313(5)
Cl1 0.0143(2) 0.0168(2) 0.0183(3) -0.0008(3) -0.0004(3) 0.00012(18)
F1 0.0311(11) 0.0173(9) 0.0257(10) -0.0013(7) -0.0086(8) -0.0015(8)
F2 0.0222(9) 0.0161(8) 0.0356(11) -0.0002(8) 0.0002(8) 0.0057(7)
F3 0.0307(11) 0.0203(9) 0.0228(9) 0.0049(7) 0.0072(8) -0.0061(8)
F4 0.0248(10) 0.0326(11) 0.0391(13) -0.0129(9) -0.0148(9) 0.0054(8)
F5 0.0391(13) 0.0620(15) 0.0156(10) -0.0133(10) 0.0023(9) -0.0102(11)
F6 0.0651(16) 0.0155(9) 0.0386(12) -0.0011(8) -0.0271(12) -0.0058(9)
F7 0.0707(18) 0.0316(12) 0.0188(10) 0.0019(8) -0.0053(10) 0.0206(12)
F8 0.0587(15) 0.0354(11) 0.0132(8) 0.0004(8) 0.0097(9) 0.0078(10)
F9 0.0446(14) 0.098(2) 0.0301(12) 0.0233(13) -0.0197(11) -0.0308(15)
F10A 0.024(2) 0.046(3) 0.082(5) 0.022(3) 0.014(3) 0.0097(18)
F11A 0.055(4) 0.036(3) 0.079(4) -0.037(4) -0.013(4) 0.024(2)
F12A 0.055(4) 0.047(4) 0.037(2) 0.0154(19) 0.009(2) 0.034(3)
F10B 0.022(5) 0.031(5) 0.035(6) -0.007(5) 0.002(5) 0.011(3)
F11B 0.037(8) 0.039(8) 0.036(5) -0.013(4) -0.007(4) 0.020(5)
F12B 0.028(6) 0.041(7) 0.056(7) 0.025(6) 0.012(5) 0.016(4)
F10C 0.032(8) 0.036(8) 0.045(6) 0.007(6) 0.015(6) 0.020(6)
F11C 0.039(7) 0.023(5) 0.042(8) -0.004(6) 0.002(6) 0.007(5)
F12C 0.037(9) 0.036(8) 0.041(6) -0.015(6) -0.003(5) 0.015(5)
C1 0.0163(14) 0.0174(14) 0.0098(13) 0.0020(10) 0.0011(11) 0.0008(11)
C2 0.0123(12) 0.0164(12) 0.0132(12) -0.0009(9) 0.0012(9) -0.0004(9)
C3 0.0133(11) 0.0140(11) 0.0143(12) -0.0002(9) 0.0018(10) 0.0004(9)
C4 0.0141(13) 0.0161(13) 0.0150(14) 0.0021(10) -0.0004(10) 0.0030(10)
C5 0.0155(12) 0.0147(11) 0.0131(12) -0.0022(9) 0.0004(10) 0.0008(9)
C6 0.0175(13) 0.0150(11) 0.0154(13) -0.0008(10) 0.0018(10) 0.0010(10)
C7 0.0154(12) 0.0157(11) 0.0186(13) 0.0001(10) 0.0000(11) -0.0006(10)
C8 0.0226(14) 0.0182(13) 0.0168(13) -0.0020(10) -0.0046(11) 0.0000(11)
C9 0.0151(14) 0.0145(13) 0.0132(13) -0.0009(11) 0.0000(11) -0.0004(11)
C10 0.0178(12) 0.0174(12) 0.0140(12) -0.0005(10) -0.0001(10) 0.0013(10)
C11 0.0211(14) 0.0189(12) 0.0112(12) -0.0014(10) 0.0002(10) -0.0023(10)
C12 0.0205(15) 0.0204(15) 0.0179(15) -0.0045(12) 0.0027(12) -0.0022(12)
C13 0.0166(13) 0.0148(12) 0.0202(14) -0.0022(10) 0.0028(11) 0.0003(9)
C14 0.0160(13) 0.0154(12) 0.0159(13) 0.0014(10) -0.0003(10) -0.0014(10)
C15 0.0293(16) 0.0293(16) 0.0131(13) -0.0014(11) -0.0011(12) -0.0009(13)
C16 0.0260(16) 0.0218(14) 0.0276(16) -0.0020(12) 0.0032(13) 0.0044(12)

loop_
_atom_type_symbol
_atom_type_description
_atom_type_scat_dispersion_real
_atom_type_scat_dispersion_imag
_atom_type_scat_source
C C 0.0033 0.0016 'International Tables Vol C Tables 4.2.6.8 and 6.1.1.4'
H H 0.0000 0.0000 'International Tables Vol C Tables 4.2.6.8 and 6.1.1.4'
Cl Cl 0.1484 0.1585 'International Tables Vol C Tables 4.2.6.8 and 6.1.1.4'
F F 0.0171 0.0103 'International Tables Vol C Tables 4.2.6.8 and 6.1.1.4'
Sb Sb -0.5866 1.5461 'International Tables Vol C Tables 4.2.6.8 and 6.1.1.4'

loop_
_exptl_crystal_face_index_h
_exptl_crystal_face_index_k
_exptl_crystal_face_index_l
_exptl_crystal_face_perp_dist
2 5 1 0.0912
-1 0 0 0.0661
3 -2 -5 0.0709
0 3 -5 0.0767
-4 -1 -5 0.0837
5 1 -4 0.0956
0 0 -1 0.0835
0 0 1 0.0835
-2 -5 -1 0.0912
0 -3 5 0.0767

loop_
_geom_angle_atom_site_label_1
_geom_angle_atom_site_label_2
_geom_angle_atom_site_label_3
_geom_angle
_geom_angle_site_symmetry_1
_geom_angle_site_symmetry_3
_geom_angle_publ_flag
Cl1 Sb1 Cl1 171.03(3) . 3_445 ?
C1 Sb1 Cl1 87.02(9) . 3_445 ?
C1 Sb1 Cl1 90.98(9) . . ?
C1 Sb1 C9 99.27(10) . . ?
C9 Sb1 Cl1 87.84(9) . . ?
C9 Sb1 Cl1 83.86(9) . 3_445 ?
Sb1 Cl1 Sb1 108.86(2) . 3_545 ?
C2 C1 Sb1 121.6(2) . . ?
C2 C1 C6 119.1(3) . . ?
C6 C1 Sb1 119.0(2) . . ?
C1 C2 H2 120.0 . . ?
C3 C2 C1 120.0(3) . . ?
C3 C2 H2 120.0 . . ?
C2 C3 C4 120.8(2) . . ?
C2 C3 C7 121.2(2) . . ?
C4 C3 C7 118.0(2) . . ?
C3 C4 H4 120.5 . . ?
C5 C4 C3 119.0(3) . . ?
C5 C4 H4 120.5 . . ?
C4 C5 C8 118.1(3) . . ?
C6 C5 C4 120.6(3) . . ?
C6 C5 C8 121.2(2) . . ?
C1 C6 H6 119.8 . . ?
C5 C6 C1 120.4(3) . . ?
C5 C6 H6 119.8 . . ?
F1 C7 C3 112.7(2) . . ?
F2 C7 F1 107.0(2) . . ?
F2 C7 C3 111.9(2) . . ?
F3 C7 F1 107.0(2) . . ?
F3 C7 F2 106.2(2) . . ?
F3 C7 C3 111.7(2) . . ?
F4 C8 F5 106.4(3) . . ?
F4 C8 F6 106.6(3) . . ?
F4 C8 C5 112.2(2) . . ?
F5 C8 C5 111.7(3) . . ?
F6 C8 F5 107.1(3) . . ?
F6 C8 C5 112.4(2) . . ?
C10 C9 Sb1 115.5(2) . . ?
C10 C9 C14 119.3(3) . . ?
C14 C9 Sb1 125.3(2) . . ?
C9 C10 H10 119.7 . . ?
C9 C10 C11 120.6(3) . . ?
C11 C10 H10 119.7 . . ?
C10 C11 C15 118.5(3) . . ?
C12 C11 C10 120.4(3) . . ?
C12 C11 C15 121.1(3) . . ?
C11 C12 H12 120.5 . . ?
C13 C12 C11 119.1(3) . . ?
C13 C12 H12 120.5 . . ?
C12 C13 C14 120.8(3) . . ?
C12 C13 C16 119.3(3) . . ?
C14 C13 C16 119.8(3) . . ?
C9 C14 C13 119.9(3) . . ?
C9 C14 H14 120.0 . . ?
C13 C14 H14 120.0 . . ?
F7 C15 C11 111.7(3) . . ?
F8 C15 F7 105.5(3) . . ?
F8 C15 C11 112.6(3) . . ?
F9 C15 F7 107.1(3) . . ?
F9 C15 F8 107.5(3) . . ?
F9 C15 C11 112.0(3) . . ?
F10A C16 F12A 104.3(5) . . ?
F10A C16 C13 111.6(3) . . ?
F11A C16 F10A 107.6(5) . . ?
F11A C16 F12A 105.9(5) . . ?
F11A C16 C13 113.6(4) . . ?
F12A C16 C13 113.2(3) . . ?
F10B C16 C13 109.6(7) . . ?
F11B C16 F10B 105.3(10) . . ?
F11B C16 C13 111.4(7) . . ?
F12B C16 F10B 109.8(10) . . ?
F12B C16 F11B 110.6(11) . . ?
F12B C16 C13 110.0(7) . . ?
F10C C16 C13 112.1(7) . . ?
F11C C16 F10C 103.8(12) . . ?
F11C C16 C13 111.3(9) . . ?
F12C C16 F10C 105.7(13) . . ?
F12C C16 F11C 107.7(12) . . ?
F12C C16 C13 115.4(7) . . ?

loop_
_geom_bond_atom_site_label_1
_geom_bond_atom_site_label_2
_geom_bond_distance
_geom_bond_site_symmetry_2
_geom_bond_publ_flag
Sb1 Cl1 2.5044(6) . ?
Sb1 Cl1 2.8683(6) 3_445 ?
Sb1 C1 2.151(3) . ?
Sb1 C9 2.153(3) . ?
F1 C7 1.344(4) . ?
F2 C7 1.343(3) . ?
F3 C7 1.339(3) . ?
F4 C8 1.331(4) . ?
F5 C8 1.334(4) . ?
F6 C8 1.331(3) . ?
F7 C15 1.347(4) . ?
F8 C15 1.333(4) . ?
F9 C15 1.318(4) . ?
F10A C16 1.328(6) . ?
F11A C16 1.323(6) . ?
F12A C16 1.361(6) . ?
F10B C16 1.340(14) . ?
F11B C16 1.338(13) . ?
F12B C16 1.257(14) . ?
F10C C16 1.357(16) . ?
F11C C16 1.324(18) . ?
F12C C16 1.290(18) . ?
C1 C2 1.398(4) . ?
C1 C6 1.399(4) . ?
C2 H2 0.9500 . ?
C2 C3 1.388(4) . ?
C3 C4 1.395(4) . ?
C3 C7 1.501(4) . ?
C4 H4 0.9500 . ?
C4 C5 1.390(4) . ?
C5 C6 1.388(4) . ?
C5 C8 1.506(4) . ?
C6 H6 0.9500 . ?
C9 C10 1.391(4) . ?
C9 C14 1.392(4) . ?
C10 H10 0.9500 . ?
C10 C11 1.392(4) . ?
C11 C12 1.390(4) . ?
C11 C15 1.501(4) . ?
C12 H12 0.9500 . ?
C12 C13 1.388(4) . ?
C13 C14 1.396(4) . ?
C13 C16 1.504(4) . ?
C14 H14 0.9500 . ?

loop_
_geom_torsion_atom_site_label_1
_geom_torsion_atom_site_label_2
_geom_torsion_atom_site_label_3
_geom_torsion_atom_site_label_4
_geom_torsion
_geom_torsion_site_symmetry_1
_geom_torsion_site_symmetry_2
_geom_torsion_site_symmetry_3
_geom_torsion_site_symmetry_4
_geom_torsion_publ_flag
Sb1 C1 C2 C3 173.8(2) . . . . ?
Sb1 C1 C6 C5 -174.4(2) . . . . ?
Sb1 C9 C10 C11 -178.5(2) . . . . ?
Sb1 C9 C14 C13 177.6(2) . . . . ?
C1 C2 C3 C4 0.4(4) . . . . ?
C1 C2 C3 C7 179.7(3) . . . . ?
C2 C1 C6 C5 -0.2(4) . . . . ?
C2 C3 C4 C5 -0.1(4) . . . . ?
C2 C3 C7 F1 6.6(4) . . . . ?
C2 C3 C7 F2 -114.1(3) . . . . ?
C2 C3 C7 F3 127.0(3) . . . . ?
C3 C4 C5 C6 -0.3(4) . . . . ?
C3 C4 C5 C8 179.8(3) . . . . ?
C4 C3 C7 F1 -174.1(3) . . . . ?
C4 C3 C7 F2 65.2(3) . . . . ?
C4 C3 C7 F3 -53.7(3) . . . . ?
C4 C5 C6 C1 0.5(4) . . . . ?
C4 C5 C8 F4 -55.4(4) . . . . ?
C4 C5 C8 F5 63.9(4) . . . . ?
C4 C5 C8 F6 -175.7(3) . . . . ?
C6 C1 C2 C3 -0.2(4) . . . . ?
C6 C5 C8 F4 124.7(3) . . . . ?
C6 C5 C8 F5 -115.9(3) . . . . ?
C6 C5 C8 F6 4.5(4) . . . . ?
C7 C3 C4 C5 -179.4(3) . . . . ?
C8 C5 C6 C1 -179.7(3) . . . . ?
C9 C10 C11 C12 0.8(5) . . . . ?
C9 C10 C11 C15 -177.5(3) . . . . ?
C10 C9 C14 C13 -0.6(4) . . . . ?
C10 C11 C12 C13 -0.6(5) . . . . ?
C10 C11 C15 F7 -41.7(4) . . . . ?
C10 C11 C15 F8 -160.2(3) . . . . ?
C10 C11 C15 F9 78.5(4) . . . . ?
C11 C12 C13 C14 -0.2(5) . . . . ?
C11 C12 C13 C16 177.2(3) . . . . ?
C12 C11 C15 F7 140.0(3) . . . . ?
C12 C11 C15 F8 21.5(4) . . . . ?
C12 C11 C15 F9 -99.8(4) . . . . ?
C12 C13 C14 C9 0.8(4) . . . . ?
C12 C13 C16 F10A -72.0(6) . . . . ?
C12 C13 C16 F11A 49.9(6) . . . . ?
C12 C13 C16 F12A 170.7(5) . . . . ?
C12 C13 C16 F10B -103.7(8) . . . . ?
C12 C13 C16 F11B 12.5(10) . . . . ?
C12 C13 C16 F12B 135.5(11) . . . . ?
C12 C13 C16 F10C -32.4(12) . . . . ?
C12 C13 C16 F11C 83.4(10) . . . . ?
C12 C13 C16 F12C -153.5(12) . . . . ?
C14 C9 C10 C11 -0.2(5) . . . . ?
C14 C13 C16 F10A 105.4(5) . . . . ?
C14 C13 C16 F11A -132.7(6) . . . . ?
C14 C13 C16 F12A -11.9(6) . . . . ?
C14 C13 C16 F10B 73.7(8) . . . . ?
C14 C13 C16 F11B -170.1(10) . . . . ?
C14 C13 C16 F12B -47.1(11) . . . . ?
C14 C13 C16 F10C 145.1(12) . . . . ?
C14 C13 C16 F11C -99.2(10) . . . . ?
C14 C13 C16 F12C 23.9(13) . . . . ?
C15 C11 C12 C13 177.7(3) . . . . ?
C16 C13 C14 C9 -176.6(3) . . . . ?

loop_
_exptl_oxdiff_crystal_face_indexfrac_h
_exptl_oxdiff_crystal_face_indexfrac_k
_exptl_oxdiff_crystal_face_indexfrac_l
_exptl_oxdiff_crystal_face_x
_exptl_oxdiff_crystal_face_y
_exptl_oxdiff_crystal_face_z
1.9880 5.0075 0.9693 -0.0391 0.4246 -0.1359
-1.0014 -0.0037 0.0041 -0.0546 -0.0178 0.0574
3.0075 -1.9914 -5.0041 0.1410 -0.1485 -0.2563
-0.0119 2.9973 -5.0142 -0.1892 0.1772 -0.1256
-4.0051 -1.0171 -4.9796 -0.2747 -0.1971 0.1369
5.0015 1.0163 -4.0257 0.1683 0.1245 -0.3757
-0.0006 -0.0005 -1.0001 -0.0179 -0.0100 -0.0202
0.0006 0.0005 1.0001 0.0179 0.0100 0.0202
-1.9880 -5.0075 -0.9693 0.0391 -0.4246 0.1359
0.0119 -2.9973 5.0142 0.1892 -0.1772 0.1256
